data_4129201
loop_
_publ_author_name
'Yang, Qi-Liang'
'Xing, Yi-Kang'
'Wang, Xiang-Yang'
'Ma, Hong-Xing'
'Weng, Xin-Jun'
'Yang, Xiang'
'Guo, Hai-Ming'
'Mei, Tian-Sheng'

_publ_section_title
;
 Electrochemistry-Enabled Ir-Catalyzed Vinylic C-H Functionalization.
;
_journal_name_full 'Journal of the American Chemical Society'
_journal_paper_doi 10.1021/jacs.9b11915
_journal_year 2019
_chemical_formula_sum 'C30 H33 Ir O4'
_chemical_formula_weight 649.76
_space_group_crystal_system monoclinic
_space_group_IT_number 14
_space_group_name_Hall '-P 2ybc'
_space_group_name_H-M_alt 'P 1 21/c 1'
_atom_sites_solution_hydrogens mixed
_audit_creation_method SHELXL-2013
_cell_angle_alpha 90
_cell_angle_beta 109.136(2)
_cell_angle_gamma 90
_cell_formula_units_Z 4
_cell_length_a 12.6525(6)
_cell_length_b 20.2747(10)
_cell_length_c 10.7989(6)
_cell_measurement_reflns_used 7239
_cell_measurement_temperature 296(2)
_cell_measurement_theta_max 54.929
_cell_measurement_theta_min 4.469
_cell_volume 2617.1(2)
_computing_cell_refinement 'Bruker SAINT'
_computing_data_collection 'Bruker APEX2'
_computing_data_reduction 'Bruker SAINT'
_computing_molecular_graphics 'Bruker SHELXTL'
_computing_publication_material 'Bruker SHELXTL'
_computing_structure_refinement 'SHELXL-2013 (Sheldrick, 2013)'
_computing_structure_solution 'SHELXS-97 (Sheldrick 2008)'
_diffrn_ambient_temperature 296(2)
_diffrn_measured_fraction_theta_full 0.996
_diffrn_measured_fraction_theta_max 0.997
_diffrn_measurement_device_type 'Bruker APEX-II CCD'
_diffrn_measurement_method '\f and \w scans'
_diffrn_radiation_type MoK\a
_diffrn_radiation_wavelength 0.71073
_diffrn_reflns_av_R_equivalents 0.0457
_diffrn_reflns_av_unetI/netI 0.0491
_diffrn_reflns_Laue_measured_fraction_full 0.996
_diffrn_reflns_Laue_measured_fraction_max 0.997
_diffrn_reflns_limit_h_max 15
_diffrn_reflns_limit_h_min -14
_diffrn_reflns_limit_k_max 21
_diffrn_reflns_limit_k_min -25
_diffrn_reflns_limit_l_max 13
_diffrn_reflns_limit_l_min -13
_diffrn_reflns_number 12939
_diffrn_reflns_point_group_measured_fraction_full 0.996
_diffrn_reflns_point_group_measured_fraction_max 0.997
_diffrn_reflns_theta_full 25.242
_diffrn_reflns_theta_max 26.000
_diffrn_reflns_theta_min 2.634
_exptl_absorpt_coefficient_mu 5.135
_exptl_absorpt_correction_T_max 0.7456
_exptl_absorpt_correction_T_min 0.2932
_exptl_absorpt_correction_type multi-scan
_exptl_absorpt_process_details sadabs
_exptl_crystal_colour yellow
_exptl_crystal_density_diffrn 1.649
_exptl_crystal_description prismatic
_exptl_crystal_F_000 1288
_exptl_crystal_size_max 0.180
_exptl_crystal_size_mid 0.160
_exptl_crystal_size_min 0.130
_refine_diff_density_max 0.900
_refine_diff_density_min -1.297
_refine_diff_density_rms 0.092
_refine_ls_extinction_coef 0.0044(2)
_refine_ls_extinction_expression Fc^*^=kFc[1+0.001xFc^2^\l^3^/sin(2\q)]^-1/4^
_refine_ls_extinction_method SHELXL
_refine_ls_goodness_of_fit_ref 1.023
_refine_ls_hydrogen_treatment mixed
_refine_ls_matrix_type full
_refine_ls_number_parameters 329
_refine_ls_number_reflns 5124
_refine_ls_number_restraints 0
_refine_ls_restrained_S_all 1.023
_refine_ls_R_factor_all 0.0391
_refine_ls_R_factor_gt 0.0301
_refine_ls_shift/su_max 0.001
_refine_ls_shift/su_mean 0.000
_refine_ls_structure_factor_coef Fsqd
_refine_ls_weighting_details 'w=1/[\s^2^(Fo^2^)+(0.0236P)^2^+1.3547P] where P=(Fo^2^+2Fc^2^)/3'
_refine_ls_weighting_scheme calc
_refine_ls_wR_factor_gt 0.0677
_refine_ls_wR_factor_ref 0.0725
_reflns_Friedel_coverage 0.000
_reflns_number_gt 4319
_reflns_number_total 5124
_reflns_threshold_expression 'I > 2\s(I)'
_cod_data_source_file ja9b11915_si_012.cif
_cod_data_source_block d8v18916
_cod_original_sg_symbol_H-M 'P 21/c'
_cod_database_code 4129201
_shelx_space_group_comment
; 
The symmetry employed for this shelxl refinement is uniquely defined 
by the following loop, which should always be used as a source of 
symmetry information in preference to the above space-group names. 
They are only intended as comments. 
;
_shelx_estimated_absorpt_t_min 0.458
_shelx_estimated_absorpt_t_max 0.555
_shelxl_version_number 2013-4

loop_
_space_group_symop_operation_xyz
'x, y, z'
'-x, y+1/2, -z+1/2'
'-x, -y, -z'
'x, -y-1/2, z-1/2'

loop_
_atom_site_label
_atom_site_type_symbol
_atom_site_fract_x
_atom_site_fract_y
_atom_site_fract_z
_atom_site_U_iso_or_equiv
_atom_site_adp_type
_atom_site_occupancy
_atom_site_site_symmetry_order
_atom_site_calc_flag
_atom_site_refinement_flags_posn
_atom_site_refinement_flags_adp
H3 H 0.714(3) 0.261(2) 0.332(4) 0.036(11) Uiso 1 1 d . .
Ir1 Ir 0.75928(2) 0.39211(2) 0.39845(2) 0.03821(9) Uani 1 1 d . .
O1 O 1.0546(3) 0.3131(2) 0.4031(4) 0.0761(11) Uani 1 1 d . .
O2 O 0.9204(2) 0.36566(15) 0.2518(3) 0.0439(7) Uani 1 1 d . .
O3 O 0.7163(3) 0.59819(17) -0.1413(4) 0.0655(10) Uani 1 1 d . .
O4 O 0.3245(3) 0.29419(19) -0.2048(4) 0.0771(12) Uani 1 1 d . .
C1 C 0.9576(4) 0.3284(2) 0.3623(5) 0.0520(12) Uani 1 1 d . .
C2 C 0.8705(4) 0.3091(2) 0.4175(4) 0.0463(11) Uani 1 1 d . .
C3 C 0.7607(4) 0.2957(2) 0.3252(4) 0.0427(10) Uani 1 1 d . .
C4 C 0.7232(3) 0.33843(18) 0.2157(4) 0.0357(9) Uani 1 1 d . .
C5 C 0.8076(3) 0.38993(19) 0.2268(4) 0.0374(10) Uani 1 1 d . .
C6 C 0.7872(3) 0.44510(19) 0.1320(4) 0.0346(9) Uani 1 1 d . .
C7 C 0.6883(4) 0.4817(2) 0.0985(4) 0.0433(10) Uani 1 1 d . .
H7 H 0.6353 0.4718 0.1384 0.052 Uiso 1 1 calc R U
C8 C 0.6670(4) 0.5320(2) 0.0080(4) 0.0443(11) Uani 1 1 d . .
H8 H 0.6005 0.5556 -0.0121 0.053 Uiso 1 1 calc R U
C9 C 0.7449(4) 0.5476(2) -0.0536(5) 0.0460(11) Uani 1 1 d . .
C10 C 0.8419(4) 0.5122(2) -0.0217(5) 0.0545(13) Uani 1 1 d . .
H10 H 0.8950 0.5225 -0.0612 0.065 Uiso 1 1 calc R U
C11 C 0.8626(4) 0.4612(2) 0.0683(4) 0.0449(11) Uani 1 1 d . .
H11 H 0.9286 0.4372 0.0864 0.054 Uiso 1 1 calc R U
C12 C 0.7894(7) 0.6159(4) -0.2094(10) 0.137(4) Uani 1 1 d . .
H12A H 0.8583 0.6319 -0.1485 0.206 Uiso 1 1 calc R U
H12B H 0.7557 0.6499 -0.2717 0.206 Uiso 1 1 calc R U
H12C H 0.8042 0.5781 -0.2546 0.206 Uiso 1 1 calc R U
C13 C 0.6154(3) 0.32961(19) 0.1086(4) 0.0358(9) Uani 1 1 d . .
C14 C 0.5185(4) 0.3099(2) 0.1328(5) 0.0461(11) Uani 1 1 d . .
H14 H 0.5193 0.3055 0.2189 0.055 Uiso 1 1 calc R U
C15 C 0.4211(4) 0.2968(2) 0.0308(6) 0.0538(13) Uani 1 1 d . .
H15 H 0.3575 0.2830 0.0487 0.065 Uiso 1 1 calc R U
C16 C 0.4179(4) 0.3042(2) -0.0963(5) 0.0525(12) Uani 1 1 d . .
C17 C 0.5131(4) 0.3233(2) -0.1228(5) 0.0501(11) Uani 1 1 d . .
H17 H 0.5113 0.3279 -0.2091 0.060 Uiso 1 1 calc R U
C18 C 0.6103(4) 0.3356(2) -0.0217(4) 0.0406(10) Uani 1 1 d . .
H18 H 0.6740 0.3481 -0.0407 0.049 Uiso 1 1 calc R U
C19 C 0.2176(5) 0.2935(3) -0.1870(8) 0.104(3) Uani 1 1 d . .
H19A H 0.2152 0.2586 -0.1280 0.156 Uiso 1 1 calc R U
H19B H 0.1604 0.2866 -0.2701 0.156 Uiso 1 1 calc R U
H19C H 0.2052 0.3350 -0.1511 0.156 Uiso 1 1 calc R U
C20 C 0.9102(5) 0.2680(3) 0.5407(5) 0.0723(16) Uani 1 1 d . .
H20A H 0.9477 0.2294 0.5248 0.108 Uiso 1 1 calc R U
H20B H 0.8472 0.2551 0.5660 0.108 Uiso 1 1 calc R U
H20C H 0.9611 0.2935 0.6098 0.108 Uiso 1 1 calc R U
C21 C 0.6300(4) 0.4640(2) 0.4184(5) 0.0493(12) Uani 1 1 d . .
C22 C 0.7354(4) 0.4954(2) 0.4534(4) 0.0443(11) Uani 1 1 d . .
C23 C 0.8101(4) 0.4618(2) 0.5627(5) 0.0524(12) Uani 1 1 d . .
C24 C 0.7472(6) 0.4093(3) 0.5964(5) 0.0636(17) Uani 1 1 d . .
C25 C 0.6374(6) 0.4108(3) 0.5065(6) 0.0624(16) Uani 1 1 d . .
C26 C 0.5417(6) 0.3658(3) 0.5076(7) 0.102(3) Uani 1 1 d . .
H26A H 0.5712 0.3245 0.5475 0.153 Uiso 1 1 calc R U
H26B H 0.4938 0.3583 0.4193 0.153 Uiso 1 1 calc R U
H26C H 0.4995 0.3863 0.5567 0.153 Uiso 1 1 calc R U
C27 C 0.5240(5) 0.4857(3) 0.3172(6) 0.0765(17) Uani 1 1 d . .
H27A H 0.5394 0.5218 0.2681 0.115 Uiso 1 1 calc R U
H27B H 0.4717 0.4996 0.3593 0.115 Uiso 1 1 calc R U
H27C H 0.4927 0.4497 0.2590 0.115 Uiso 1 1 calc R U
C28 C 0.7630(4) 0.5575(2) 0.3950(5) 0.0627(15) Uani 1 1 d . .
H28A H 0.7023 0.5685 0.3173 0.094 Uiso 1 1 calc R U
H28B H 0.8299 0.5509 0.3730 0.094 Uiso 1 1 calc R U
H28C H 0.7745 0.5928 0.4573 0.094 Uiso 1 1 calc R U
C29 C 0.9273(5) 0.4799(3) 0.6390(6) 0.087(2) Uani 1 1 d . .
H29A H 0.9558 0.5098 0.5887 0.130 Uiso 1 1 calc R U
H29B H 0.9727 0.4408 0.6582 0.130 Uiso 1 1 calc R U
H29C H 0.9291 0.5007 0.7195 0.130 Uiso 1 1 calc R U
C30 C 0.7880(8) 0.3655(3) 0.7146(6) 0.121(3) Uani 1 1 d . .
H30A H 0.7714 0.3855 0.7867 0.181 Uiso 1 1 calc R U
H30B H 0.8673 0.3595 0.7375 0.181 Uiso 1 1 calc R U
H30C H 0.7513 0.3235 0.6953 0.181 Uiso 1 1 calc R U

loop_
_atom_site_aniso_label
_atom_site_aniso_U_11
_atom_site_aniso_U_22
_atom_site_aniso_U_33
_atom_site_aniso_U_23
_atom_site_aniso_U_13
_atom_site_aniso_U_12
Ir1 0.05935(14) 0.02697(11) 0.03443(12) -0.00211(7) 0.02370(9) -0.00294(7)
O1 0.056(2) 0.085(3) 0.081(3) 0.015(2) 0.015(2) 0.021(2)
O2 0.0462(17) 0.0407(16) 0.0490(19) -0.0002(15) 0.0214(15) 0.0065(14)
O3 0.078(2) 0.052(2) 0.082(3) 0.0270(19) 0.048(2) 0.0100(18)
O4 0.050(2) 0.074(3) 0.091(3) -0.005(2) 0.002(2) -0.0070(19)
C1 0.056(3) 0.045(3) 0.053(3) -0.003(2) 0.015(2) 0.009(2)
C2 0.060(3) 0.035(2) 0.041(3) 0.000(2) 0.012(2) 0.006(2)
C3 0.063(3) 0.025(2) 0.042(3) -0.0050(19) 0.021(2) 0.006(2)
C4 0.049(2) 0.025(2) 0.038(2) -0.0035(17) 0.022(2) 0.0029(17)
C5 0.040(2) 0.037(2) 0.040(2) -0.0045(19) 0.0201(19) 0.0027(18)
C6 0.041(2) 0.033(2) 0.034(2) -0.0065(18) 0.0188(18) -0.0011(18)
C7 0.051(3) 0.040(2) 0.051(3) 0.000(2) 0.034(2) -0.001(2)
C8 0.052(3) 0.038(2) 0.051(3) 0.008(2) 0.027(2) 0.009(2)
C9 0.061(3) 0.035(2) 0.050(3) 0.008(2) 0.029(2) 0.000(2)
C10 0.054(3) 0.058(3) 0.064(3) 0.012(3) 0.037(3) -0.005(2)
C11 0.044(2) 0.045(3) 0.051(3) 0.006(2) 0.023(2) 0.004(2)
C12 0.123(6) 0.140(7) 0.192(10) 0.118(7) 0.110(7) 0.047(5)
C13 0.043(2) 0.029(2) 0.039(2) -0.0036(18) 0.0188(19) 0.0001(18)
C14 0.062(3) 0.034(2) 0.056(3) -0.001(2) 0.037(2) 0.003(2)
C15 0.049(3) 0.040(3) 0.081(4) -0.003(3) 0.034(3) -0.005(2)
C16 0.051(3) 0.036(2) 0.065(3) -0.007(2) 0.011(3) 0.001(2)
C17 0.058(3) 0.048(3) 0.044(3) -0.005(2) 0.017(2) -0.006(2)
C18 0.051(2) 0.039(2) 0.039(2) -0.0017(19) 0.024(2) -0.005(2)
C19 0.052(3) 0.087(5) 0.157(8) -0.019(5) 0.013(4) -0.009(3)
C20 0.086(4) 0.062(4) 0.059(4) 0.018(3) 0.010(3) 0.009(3)
C21 0.065(3) 0.038(2) 0.056(3) -0.016(2) 0.035(3) 0.000(2)
C22 0.065(3) 0.032(2) 0.044(3) -0.008(2) 0.028(2) -0.002(2)
C23 0.079(3) 0.043(3) 0.038(3) -0.013(2) 0.023(2) -0.004(2)
C24 0.127(6) 0.043(3) 0.040(3) -0.002(2) 0.052(4) 0.000(3)
C25 0.103(5) 0.041(3) 0.068(4) -0.019(3) 0.061(4) -0.017(3)
C26 0.154(6) 0.072(4) 0.130(6) -0.039(4) 0.114(6) -0.057(4)
C27 0.069(4) 0.087(4) 0.083(4) -0.027(4) 0.039(3) 0.014(3)
C28 0.096(4) 0.035(3) 0.068(4) -0.004(2) 0.043(3) -0.011(3)
C29 0.085(4) 0.109(5) 0.056(4) -0.027(4) 0.009(3) -0.012(4)
C30 0.249(10) 0.074(4) 0.054(4) 0.024(4) 0.071(5) 0.005(6)

loop_
_atom_type_symbol
_atom_type_description
_atom_type_scat_dispersion_real
_atom_type_scat_dispersion_imag
_atom_type_scat_source
C C 0.0033 0.0016 'International Tables Vol C Tables 4.2.6.8 and 6.1.1.4'
H H 0.0000 0.0000 'International Tables Vol C Tables 4.2.6.8 and 6.1.1.4'
O O 0.0106 0.0060 'International Tables Vol C Tables 4.2.6.8 and 6.1.1.4'
Ir Ir -1.4442 7.9887 'International Tables Vol C Tables 4.2.6.8 and 6.1.1.4'

loop_
_geom_angle_atom_site_label_1
_geom_angle_atom_site_label_2
_geom_angle_atom_site_label_3
_geom_angle
C3 Ir1 C5 67.39(16)
C3 Ir1 C2 39.54(16)
C5 Ir1 C2 72.74(16)
C3 Ir1 C4 38.66(16)
C5 Ir1 C4 39.96(15)
C2 Ir1 C4 68.38(16)
C3 Ir1 C23 149.69(18)
C5 Ir1 C23 128.65(17)
C2 Ir1 C23 114.58(18)
C4 Ir1 C23 168.13(16)
C3 Ir1 C24 121.17(19)
C5 Ir1 C24 165.8(2)
C2 Ir1 C24 106.2(2)
C4 Ir1 C24 153.52(19)
C23 Ir1 C24 38.22(19)
C3 Ir1 C22 172.08(17)
C5 Ir1 C22 110.72(15)
C2 Ir1 C22 148.16(17)
C4 Ir1 C22 135.17(16)
C23 Ir1 C22 37.53(17)
C24 Ir1 C22 62.43(18)
C3 Ir1 C25 116.23(18)
C5 Ir1 C25 153.4(2)
C2 Ir1 C25 128.2(2)
C4 Ir1 C25 125.55(19)
C23 Ir1 C25 62.6(2)
C24 Ir1 C25 36.8(2)
C22 Ir1 C25 61.74(17)
C3 Ir1 C21 136.91(18)
C5 Ir1 C21 121.32(17)
C2 Ir1 C21 164.95(18)
C4 Ir1 C21 117.96(17)
C23 Ir1 C21 62.32(18)
C24 Ir1 C21 61.6(2)
C22 Ir1 C21 36.79(16)
C25 Ir1 C21 36.76(18)
C1 O2 C5 112.9(3)
C9 O3 C12 119.1(4)
C16 O4 C19 118.2(5)
O1 C1 O2 118.9(5)
O1 C1 C2 126.6(5)
O2 C1 C2 114.5(4)
C3 C2 C1 116.8(4)
C3 C2 C20 118.1(4)
C1 C2 C20 115.4(4)
C3 C2 Ir1 68.4(2)
C1 C2 Ir1 107.8(3)
C20 C2 Ir1 122.1(4)
C4 C3 C2 116.3(4)
C4 C3 Ir1 72.8(2)
C2 C3 Ir1 72.1(2)
C4 C3 H3 118(3)
C2 C3 H3 125(3)
Ir1 C3 H3 126(2)
C3 C4 C5 109.3(4)
C3 C4 C13 123.3(4)
C5 C4 C13 127.4(4)
C3 C4 Ir1 68.6(2)
C5 C4 Ir1 68.8(2)
C13 C4 Ir1 129.6(3)
O2 C5 C4 114.8(3)
O2 C5 C6 108.9(3)
C4 C5 C6 121.6(4)
O2 C5 Ir1 112.9(3)
C4 C5 Ir1 71.2(2)
C6 C5 Ir1 123.4(3)
C11 C6 C7 116.8(4)
C11 C6 C5 121.9(4)
C7 C6 C5 121.2(4)
C8 C7 C6 121.8(4)
C8 C7 H7 119.1
C6 C7 H7 119.1
C7 C8 C9 120.2(4)
C7 C8 H8 119.9
C9 C8 H8 119.9
O3 C9 C10 125.7(4)
O3 C9 C8 115.7(4)
C10 C9 C8 118.6(4)
C9 C10 C11 121.2(4)
C9 C10 H10 119.4
C11 C10 H10 119.4
C10 C11 C6 121.5(4)
C10 C11 H11 119.3
C6 C11 H11 119.3
O3 C12 H12A 109.5
O3 C12 H12B 109.5
H12A C12 H12B 109.5
O3 C12 H12C 109.5
H12A C12 H12C 109.5
H12B C12 H12C 109.5
C18 C13 C14 117.5(4)
C18 C13 C4 120.3(4)
C14 C13 C4 122.0(4)
C15 C14 C13 121.0(4)
C15 C14 H14 119.5
C13 C14 H14 119.5
C16 C15 C14 120.2(4)
C16 C15 H15 119.9
C14 C15 H15 119.9
C15 C16 O4 124.8(5)
C15 C16 C17 119.8(5)
O4 C16 C17 115.3(5)
C18 C17 C16 120.1(4)
C18 C17 H17 120.0
C16 C17 H17 120.0
C17 C18 C13 121.4(4)
C17 C18 H18 119.3
C13 C18 H18 119.3
O4 C19 H19A 109.5
O4 C19 H19B 109.5
H19A C19 H19B 109.5
O4 C19 H19C 109.5
H19A C19 H19C 109.5
H19B C19 H19C 109.5
C2 C20 H20A 109.5
C2 C20 H20B 109.5
H20A C20 H20B 109.5
C2 C20 H20C 109.5
H20A C20 H20C 109.5
H20B C20 H20C 109.5
C22 C21 C25 108.3(5)
C22 C21 C27 127.3(5)
C25 C21 C27 124.1(5)
C22 C21 Ir1 70.5(3)
C25 C21 Ir1 71.5(3)
C27 C21 Ir1 128.9(3)
C21 C22 C23 108.5(4)
C21 C22 C28 126.5(4)
C23 C22 C28 124.7(4)
C21 C22 Ir1 72.7(2)
C23 C22 Ir1 70.0(2)
C28 C22 Ir1 127.4(3)
C22 C23 C24 107.0(5)
C22 C23 C29 127.8(5)
C24 C23 C29 125.0(5)
C22 C23 Ir1 72.4(3)
C24 C23 Ir1 71.9(3)
C29 C23 Ir1 125.6(4)
C25 C24 C23 108.0(5)
C25 C24 C30 125.9(6)
C23 C24 C30 125.8(6)
C25 C24 Ir1 72.8(3)
C23 C24 Ir1 69.8(2)
C30 C24 Ir1 127.8(4)
C24 C25 C21 108.2(5)
C24 C25 C26 126.1(6)
C21 C25 C26 125.6(6)
C24 C25 Ir1 70.5(3)
C21 C25 Ir1 71.7(3)
C26 C25 Ir1 125.9(4)
C25 C26 H26A 109.5
C25 C26 H26B 109.5
H26A C26 H26B 109.5
C25 C26 H26C 109.5
H26A C26 H26C 109.5
H26B C26 H26C 109.5
C21 C27 H27A 109.5
C21 C27 H27B 109.5
H27A C27 H27B 109.5
C21 C27 H27C 109.5
H27A C27 H27C 109.5
H27B C27 H27C 109.5
C22 C28 H28A 109.5
C22 C28 H28B 109.5
H28A C28 H28B 109.5
C22 C28 H28C 109.5
H28A C28 H28C 109.5
H28B C28 H28C 109.5
C23 C29 H29A 109.5
C23 C29 H29B 109.5
H29A C29 H29B 109.5
C23 C29 H29C 109.5
H29A C29 H29C 109.5
H29B C29 H29C 109.5
C24 C30 H30A 109.5
C24 C30 H30B 109.5
H30A C30 H30B 109.5
C24 C30 H30C 109.5
H30A C30 H30C 109.5
H30B C30 H30C 109.5

loop_
_geom_bond_atom_site_label_1
_geom_bond_atom_site_label_2
_geom_bond_distance
Ir1 C3 2.111(4)
Ir1 C5 2.134(4)
Ir1 C2 2.161(4)
Ir1 C4 2.167(4)
Ir1 C23 2.192(4)
Ir1 C24 2.220(4)
Ir1 C22 2.224(4)
Ir1 C25 2.250(5)
Ir1 C21 2.253(4)
O1 C1 1.201(5)
O2 C1 1.359(6)
O2 C5 1.449(5)
O3 C9 1.363(5)
O3 C12 1.405(7)
O4 C16 1.379(6)
O4 C19 1.428(6)
C1 C2 1.466(7)
C2 C3 1.446(6)
C2 C20 1.510(6)
C3 C4 1.417(6)
C3 H3 0.94(4)
C4 C5 1.470(5)
C4 C13 1.481(6)
C5 C6 1.481(6)
C6 C11 1.386(5)
C6 C7 1.397(6)
C7 C8 1.376(6)
C7 H7 0.9300
C8 C9 1.394(6)
C8 H8 0.9300
C9 C10 1.364(6)
C10 C11 1.383(6)
C10 H10 0.9300
C11 H11 0.9300
C12 H12A 0.9600
C12 H12B 0.9600
C12 H12C 0.9600
C13 C18 1.393(5)
C13 C14 1.394(6)
C14 C15 1.383(7)
C14 H14 0.9300
C15 C16 1.369(7)
C15 H15 0.9300
C16 C17 1.381(6)
C17 C18 1.373(6)
C17 H17 0.9300
C18 H18 0.9300
C19 H19A 0.9600
C19 H19B 0.9600
C19 H19C 0.9600
C20 H20A 0.9600
C20 H20B 0.9600
C20 H20C 0.9600
C21 C22 1.413(6)
C21 C25 1.420(7)
C21 C27 1.492(7)
C22 C23 1.421(6)
C22 C28 1.500(6)
C23 C24 1.445(7)
C23 C29 1.488(7)
C24 C25 1.410(8)
C24 C30 1.501(8)
C25 C26 1.520(8)
C26 H26A 0.9600
C26 H26B 0.9600
C26 H26C 0.9600
C27 H27A 0.9600
C27 H27B 0.9600
C27 H27C 0.9600
C28 H28A 0.9600
C28 H28B 0.9600
C28 H28C 0.9600
C29 H29A 0.9600
C29 H29B 0.9600
C29 H29C 0.9600
C30 H30A 0.9600
C30 H30B 0.9600
C30 H30C 0.9600

loop_
_geom_torsion_atom_site_label_1
_geom_torsion_atom_site_label_2
_geom_torsion_atom_site_label_3
_geom_torsion_atom_site_label_4
_geom_torsion
C5 O2 C1 O1 -169.9(4)
C5 O2 C1 C2 12.0(5)
O1 C1 C2 C3 -142.8(5)
O2 C1 C2 C3 35.0(6)
O1 C1 C2 C20 2.5(7)
O2 C1 C2 C20 -179.6(4)
O1 C1 C2 Ir1 142.9(5)
O2 C1 C2 Ir1 -39.3(5)
C1 C2 C3 C4 -40.2(6)
C20 C2 C3 C4 175.4(4)
Ir1 C2 C3 C4 59.5(3)
C1 C2 C3 Ir1 -99.7(4)
C20 C2 C3 Ir1 115.9(4)
C2 C3 C4 C5 -2.5(5)
Ir1 C3 C4 C5 56.7(3)
C2 C3 C4 C13 176.7(4)
Ir1 C3 C4 C13 -124.1(4)
C2 C3 C4 Ir1 -59.1(3)
C1 O2 C5 C4 -57.2(5)
C1 O2 C5 C6 162.8(4)
C1 O2 C5 Ir1 21.9(4)
C3 C4 C5 O2 50.7(5)
C13 C4 C5 O2 -128.4(4)
Ir1 C4 C5 O2 107.2(3)
C3 C4 C5 C6 -174.8(4)
C13 C4 C5 C6 6.1(6)
Ir1 C4 C5 C6 -118.2(4)
C3 C4 C5 Ir1 -56.5(3)
C13 C4 C5 Ir1 124.3(4)
O2 C5 C6 C11 8.3(5)
C4 C5 C6 C11 -128.5(4)
Ir1 C5 C6 C11 144.2(3)
O2 C5 C6 C7 -174.4(4)
C4 C5 C6 C7 48.7(6)
Ir1 C5 C6 C7 -38.5(6)
C11 C6 C7 C8 -0.9(7)
C5 C6 C7 C8 -178.3(4)
C6 C7 C8 C9 0.3(7)
C12 O3 C9 C10 1.7(9)
C12 O3 C9 C8 -178.7(6)
C7 C8 C9 O3 -179.9(4)
C7 C8 C9 C10 -0.2(7)
O3 C9 C10 C11 -179.5(5)
C8 C9 C10 C11 0.9(8)
C9 C10 C11 C6 -1.6(8)
C7 C6 C11 C10 1.6(7)
C5 C6 C11 C10 178.9(4)
C3 C4 C13 C18 -135.1(4)
C5 C4 C13 C18 43.9(6)
Ir1 C4 C13 C18 136.3(3)
C3 C4 C13 C14 39.5(6)
C5 C4 C13 C14 -141.5(4)
Ir1 C4 C13 C14 -49.1(5)
C18 C13 C14 C15 0.0(6)
C4 C13 C14 C15 -174.7(4)
C13 C14 C15 C16 -1.1(7)
C14 C15 C16 O4 -178.1(4)
C14 C15 C16 C17 1.4(7)
C19 O4 C16 C15 17.6(7)
C19 O4 C16 C17 -161.9(5)
C15 C16 C17 C18 -0.6(7)
O4 C16 C17 C18 179.0(4)
C16 C17 C18 C13 -0.5(7)
C14 C13 C18 C17 0.8(6)
C4 C13 C18 C17 175.6(4)
C25 C21 C22 C23 0.7(5)
C27 C21 C22 C23 174.3(4)
Ir1 C21 C22 C23 -61.2(3)
C25 C21 C22 C28 -174.0(4)
C27 C21 C22 C28 -0.4(7)
Ir1 C21 C22 C28 124.2(5)
C25 C21 C22 Ir1 61.9(3)
C27 C21 C22 Ir1 -124.5(5)
C21 C22 C23 C24 -1.2(5)
C28 C22 C23 C24 173.6(4)
Ir1 C22 C23 C24 -64.1(3)
C21 C22 C23 C29 -175.3(5)
C28 C22 C23 C29 -0.5(8)
Ir1 C22 C23 C29 121.8(5)
C21 C22 C23 Ir1 62.9(3)
C28 C22 C23 Ir1 -122.3(4)
C22 C23 C24 C25 1.3(5)
C29 C23 C24 C25 175.6(5)
Ir1 C23 C24 C25 -63.2(3)
C22 C23 C24 C30 -172.8(5)
C29 C23 C24 C30 1.5(8)
Ir1 C23 C24 C30 122.7(6)
C22 C23 C24 Ir1 64.5(3)
C29 C23 C24 Ir1 -121.2(5)
C23 C24 C25 C21 -0.9(5)
C30 C24 C25 C21 173.2(5)
Ir1 C24 C25 C21 -62.2(3)
C23 C24 C25 C26 -178.0(5)
C30 C24 C25 C26 -3.9(9)
Ir1 C24 C25 C26 120.7(5)
C23 C24 C25 Ir1 61.3(3)
C30 C24 C25 Ir1 -124.6(6)
C22 C21 C25 C24 0.2(5)
C27 C21 C25 C24 -173.7(4)
Ir1 C21 C25 C24 61.4(3)
C22 C21 C25 C26 177.3(5)
C27 C21 C25 C26 3.4(8)
Ir1 C21 C25 C26 -121.5(5)
C22 C21 C25 Ir1 -61.2(3)
C27 C21 C25 Ir1 124.9(4)
